data_2222076
loop_
_publ_author_name
'Song, Wen-Dong'
'Wang, Hao'
'Hu, Shi-Wei'
'Qin, Pei-Wen'
'Li, Shi-Jie'

_publ_section_title
<i>catena</i>-Poly[[diaqua(1,10-phenanthroline-\k^2^<i>N</i>,<i>N</i>')nickel(II)]-\m-1<i>H</i>-benzimidazole-5,6-dicarboxylato-\k^2^<i>N</i>^3^:<i>O</i>^6^]
_journal_coeditor_code IM2119
_journal_issue 6
_journal_name_full 'Acta Crystallographica Section E'
_journal_page_first m701
_journal_paper_doi 10.1107/S1600536809019680
_journal_volume 65
_journal_year 2009
_chemical_formula_iupac '[Ni (C9 H4 N2 O4) (C12 H8 N2) (H2 O)2]'
_chemical_formula_moiety 'C21 H16 N4 Ni O6'
_chemical_formula_sum 'C21 H16 N4 Ni O6'
_chemical_formula_weight 479.09
_chemical_name_systematic
;
<i>catena</i>-Poly[[diaqua(1,10-phenanthroline-
\k^2^<i>N</i>,<i>N</i>')nickel(II)]-\m-1<i>H</i>-benzimidazole-5,6-
dicarboxylato-\k^2^<i>N</i>^3^:<i>O</i>^6^]
;
_space_group_IT_number 14
_symmetry_cell_setting monoclinic
_symmetry_space_group_name_Hall '-P 2ybc'
_symmetry_space_group_name_H-M 'P 1 21/c 1'
_atom_sites_solution_hydrogens geom
_atom_sites_solution_primary direct
_atom_sites_solution_secondary difmap
_audit_creation_method SHELXL-97
_cell_angle_alpha 90.00
_cell_angle_beta 129.09(2)
_cell_angle_gamma 90.00
_cell_formula_units_Z 4
_cell_length_a 10.021(2)
_cell_length_b 16.980(3)
_cell_length_c 15.327(5)
_cell_measurement_reflns_used 3600
_cell_measurement_temperature 293(2)
_cell_measurement_theta_max 28
_cell_measurement_theta_min 1.36
_cell_volume 2024.2(10)
_computing_cell_refinement 'RAPID-AUTO (Rigaku, 1998)'
_computing_data_collection 'RAPID-AUTO (Rigaku, 1998)'
_computing_data_reduction 'CrystalStructure (Rigaku/MSC, 2002)'
_computing_molecular_graphics 'ORTEPII (Johnson, 1976)'
_computing_publication_material 'SHELXL97 (Sheldrick, 2008)'
_computing_structure_refinement 'SHELXL97 (Sheldrick, 2008)'
_computing_structure_solution 'SHELXS97 (Sheldrick, 2008)'
_diffrn_ambient_temperature 293(2)
_diffrn_measured_fraction_theta_full 0.998
_diffrn_measured_fraction_theta_max 0.998
_diffrn_measurement_device_type 'Rigaku/MSC Mercury CCD'
_diffrn_measurement_method \w
_diffrn_radiation_monochromator graphite
_diffrn_radiation_source 'fine-focus sealed tube'
_diffrn_radiation_type MoK\a
_diffrn_radiation_wavelength 0.71073
_diffrn_reflns_av_R_equivalents 0.0386
_diffrn_reflns_av_sigmaI/netI 0.0335
_diffrn_reflns_limit_h_max 12
_diffrn_reflns_limit_h_min -11
_diffrn_reflns_limit_k_max 20
_diffrn_reflns_limit_k_min -20
_diffrn_reflns_limit_l_max 18
_diffrn_reflns_limit_l_min -18
_diffrn_reflns_number 15765
_diffrn_reflns_theta_full 25.20
_diffrn_reflns_theta_max 25.20
_diffrn_reflns_theta_min 3.15
_diffrn_standards_number 0
_exptl_absorpt_coefficient_mu 1.007
_exptl_absorpt_correction_T_max 0.8089
_exptl_absorpt_correction_T_min 0.7455
_exptl_absorpt_correction_type multi-scan
_exptl_absorpt_process_details '(REQAB; Jacobson, 1998)'
_exptl_crystal_colour blue
_exptl_crystal_density_diffrn 1.572
_exptl_crystal_density_method 'not measured'
_exptl_crystal_description block
_exptl_crystal_F_000 984
_exptl_crystal_size_max 0.31
_exptl_crystal_size_mid 0.26
_exptl_crystal_size_min 0.22
_refine_diff_density_max 0.373
_refine_diff_density_min -0.249
_refine_ls_extinction_method none
_refine_ls_goodness_of_fit_ref 1.087
_refine_ls_hydrogen_treatment constr
_refine_ls_matrix_type full
_refine_ls_number_parameters 289
_refine_ls_number_reflns 3639
_refine_ls_number_restraints 0
_refine_ls_restrained_S_all 1.087
_refine_ls_R_factor_all 0.0371
_refine_ls_R_factor_gt 0.0319
_refine_ls_shift/su_max 0.001
_refine_ls_shift/su_mean 0.000
_refine_ls_structure_factor_coef Fsqd
_refine_ls_weighting_details 'calc w=1/[\s^2^(Fo^2^)+(0.0565P)^2^+0.2141P] where P=(Fo^2^+2Fc^2^)/3'
_refine_ls_weighting_scheme calc
_refine_ls_wR_factor_gt 0.0852
_refine_ls_wR_factor_ref 0.0914
_reflns_number_gt 3195
_reflns_number_total 3639
_reflns_threshold_expression I>2\s(I)
_cod_data_source_file im2119.cif
_cod_data_source_block I
_cod_depositor_comments
;
The following automatic conversions were performed:
'_symmetry_cell_setting' value 'Monoclinic' changed to 'monoclinic'
according to '/home/saulius/struct/CIF-dictionaries/cif_core.dic'
dictionary named 'cif_core.dic' version 2.4.1 from 2010-06-29.

Automatic conversion script
Id: cif_fix_enum 1527 2010-12-29 10:47:43Z saulius 

The following automatic conversions were performed:

'_symmetry_cell_setting' value 'Monoclinic' changed to 'monoclinic'
according to /home/saulius/struct/CIF-dictionaries/cif_core.dic
dictionary named 'cif_core.dic' version 2.4.1 from 2010-06-29.

Automatic conversion script
Id: cif_fix_values 1715 2011-07-08 13:25:40Z adriana 
;
_cod_original_cell_volume 2024.3(9)
_cod_original_sg_symbol_H-M 'P 21/c'
_cod_database_code 2222076
_cod_database_fobs_code 2222076

loop_
_symmetry_equiv_pos_as_xyz
'x, y, z'
'-x, y+1/2, -z+1/2'
'-x, -y, -z'
'x, -y-1/2, z-1/2'

loop_
_atom_site_type_symbol
_atom_site_label
_atom_site_fract_x
_atom_site_fract_y
_atom_site_fract_z
_atom_site_U_iso_or_equiv
_atom_site_adp_type
_atom_site_calc_flag
_atom_site_refinement_flags
_atom_site_occupancy
_atom_site_disorder_assembly
_atom_site_disorder_group
Ni Ni1 0.55530(3) 0.434786(13) 0.82246(2) 0.02591(11) Uani d . 1 . .
O O1 0.38387(19) 0.10540(8) 0.49825(13) 0.0398(4) Uani d . 1 . .
O O1W 0.76448(17) 0.50597(8) 0.94690(12) 0.0318(3) Uani d . 1 . .
H H1W 0.7283 0.5441 0.9617 0.048 Uiso d R 1 . .
H H2W 0.8137 0.4736 1.0003 0.048 Uiso d R 1 . .
O O2 0.27333(18) 0.22040(9) 0.41361(14) 0.0456(4) Uani d . 1 . .
O O2W 0.39504(19) 0.49621(9) 0.84828(13) 0.0395(4) Uani d . 1 . .
H H3W 0.4521 0.5341 0.8920 0.059 Uiso d R 1 . .
H H4W 0.3796 0.4618 0.8805 0.059 Uiso d R 1 . .
O O3 0.59904(17) 0.14247(8) 0.43858(11) 0.0314(3) Uani d . 1 . .
O O4 0.86749(19) 0.10944(10) 0.58603(13) 0.0479(4) Uani d . 1 . .
N N1 0.7201(2) 0.37301(10) 0.80627(14) 0.0296(4) Uani d . 1 . .
N N2 0.9708(2) 0.34131(11) 0.84962(15) 0.0357(4) Uani d . 1 . .
H H2 1.0793 0.3421 0.8837 0.043 Uiso d R 1 . .
N N3 0.3234(2) 0.38391(10) 0.68890(14) 0.0334(4) Uani d . 1 . .
N N5 0.4878(3) 0.51071(11) 0.69453(16) 0.0407(4) Uani d . 1 . .
C C1 0.5577(2) 0.22029(11) 0.58394(16) 0.0259(4) Uani d . 1 . .
C C2 0.7187(2) 0.20098(11) 0.61273(16) 0.0277(4) Uani d . 1 . .
C C3 0.8679(2) 0.23640(12) 0.70388(17) 0.0300(4) Uani d . 1 . .
H H3 0.9750 0.2227 0.7257 0.036 Uiso calc R 1 . .
C C4 0.8508(2) 0.29313(12) 0.76130(16) 0.0288(4) Uani d . 1 . .
C C5 0.6930(2) 0.31336(11) 0.73392(16) 0.0261(4) Uani d . 1 . .
C C6 0.5439(2) 0.27566(11) 0.64394(17) 0.0273(4) Uani d . 1 . .
H H6 0.4378 0.2875 0.6248 0.033 Uiso calc R 1 . .
C C7 0.8876(3) 0.38666(13) 0.87258(18) 0.0355(5) Uani d . 1 . .
H H7 0.9419 0.4241 0.9296 0.043 Uiso calc R 1 . .
C C8 0.3932(2) 0.17945(12) 0.48969(17) 0.0296(4) Uani d . 1 . .
C C9 0.7307(2) 0.14601(11) 0.54114(17) 0.0297(4) Uani d . 1 . .
C C10 0.2431(3) 0.32210(15) 0.6884(2) 0.0456(6) Uani d . 1 . .
H H10 0.2925 0.2953 0.7554 0.055 Uiso calc R 1 . .
C C11 0.0856(3) 0.29550(19) 0.5899(3) 0.0632(8) Uani d . 1 . .
H H11 0.0322 0.2514 0.5915 0.076 Uiso calc R 1 . .
C C12 0.0117(3) 0.33512(19) 0.4919(2) 0.0622(8) Uani d . 1 . .
H H12 -0.0927 0.3178 0.4263 0.075 Uiso calc R 1 . .
C C13 0.0909(3) 0.40118(17) 0.4888(2) 0.0523(7) Uani d . 1 . .
C C14 0.0237(4) 0.4466(2) 0.3894(2) 0.0712(9) Uani d . 1 . .
H H14 -0.0821 0.4332 0.3217 0.085 Uiso calc R 1 . .
C C15 0.1116(5) 0.5081(2) 0.3928(2) 0.0775(10) Uani d . 1 . .
H H15 0.0667 0.5352 0.3268 0.093 Uiso calc R 1 . .
C C16 0.2709(4) 0.53257(17) 0.4943(2) 0.0600(7) Uani d . 1 . .
C C17 0.3695(5) 0.59590(19) 0.5046(3) 0.0785(10) Uani d . 1 . .
H H17 0.3296 0.6257 0.4415 0.094 Uiso calc R 1 . .
C C18 0.5209(5) 0.61432(19) 0.6043(3) 0.0812(10) Uani d . 1 . .
H H18 0.5865 0.6558 0.6099 0.097 Uiso calc R 1 . .
C C19 0.5781(4) 0.57061(14) 0.6991(3) 0.0577(7) Uani d . 1 . .
H H19 0.6827 0.5836 0.7678 0.069 Uiso calc R 1 . .
C C20 0.3383(3) 0.49073(13) 0.59409(19) 0.0406(5) Uani d . 1 . .
C C21 0.2485(3) 0.42380(14) 0.59078(19) 0.0391(5) Uani d . 1 . .

loop_
_atom_site_aniso_label
_atom_site_aniso_U_11
_atom_site_aniso_U_22
_atom_site_aniso_U_33
_atom_site_aniso_U_12
_atom_site_aniso_U_13
_atom_site_aniso_U_23
Ni1 0.02516(17) 0.02713(17) 0.02261(17) 0.00032(8) 0.01370(14) 0.00058(9)
O1 0.0485(9) 0.0309(8) 0.0463(9) -0.0124(6) 0.0330(8) -0.0050(6)
O1W 0.0337(8) 0.0273(7) 0.0319(8) -0.0008(5) 0.0196(7) -0.0031(6)
O2 0.0250(8) 0.0409(9) 0.0475(10) 0.0004(6) 0.0117(8) -0.0029(7)
O2W 0.0397(8) 0.0405(8) 0.0361(9) 0.0052(6) 0.0228(8) -0.0012(6)
O3 0.0311(7) 0.0347(7) 0.0257(7) 0.0014(5) 0.0165(7) -0.0032(6)
O4 0.0298(8) 0.0577(10) 0.0384(9) 0.0097(7) 0.0130(7) -0.0155(8)
N1 0.0280(9) 0.0324(9) 0.0272(9) -0.0026(6) 0.0168(8) -0.0065(7)
N2 0.0222(8) 0.0463(10) 0.0297(9) -0.0029(7) 0.0121(8) -0.0118(8)
N3 0.0301(9) 0.0417(10) 0.0281(9) 0.0000(7) 0.0181(8) -0.0045(7)
N5 0.0483(11) 0.0373(10) 0.0342(10) 0.0045(8) 0.0250(10) 0.0062(8)
C1 0.0247(10) 0.0249(9) 0.0250(10) -0.0008(7) 0.0141(9) 0.0011(7)
C2 0.0266(10) 0.0275(10) 0.0249(10) 0.0023(7) 0.0142(9) 0.0004(8)
C3 0.0238(9) 0.0356(11) 0.0280(10) 0.0020(8) 0.0150(9) -0.0013(8)
C4 0.0247(9) 0.0324(10) 0.0234(10) -0.0004(7) 0.0123(9) -0.0004(8)
C5 0.0273(9) 0.0259(9) 0.0253(10) 0.0003(7) 0.0167(9) 0.0006(8)
C6 0.0227(9) 0.0301(10) 0.0306(11) -0.0013(7) 0.0175(9) -0.0022(8)
C7 0.0290(11) 0.0405(12) 0.0309(11) -0.0045(8) 0.0159(10) -0.0123(9)
C8 0.0283(10) 0.0314(11) 0.0331(11) -0.0057(8) 0.0212(9) -0.0058(8)
C9 0.0251(10) 0.0316(10) 0.0296(11) -0.0026(8) 0.0160(9) -0.0027(8)
C10 0.0447(13) 0.0568(15) 0.0428(13) -0.0148(11) 0.0311(12) -0.0131(11)
C11 0.0558(16) 0.084(2) 0.0632(19) -0.0333(15) 0.0437(16) -0.0301(16)
C12 0.0387(14) 0.091(2) 0.0433(16) -0.0135(13) 0.0195(13) -0.0268(15)
C13 0.0389(13) 0.0677(17) 0.0340(13) 0.0058(12) 0.0152(12) -0.0118(12)
C14 0.0542(18) 0.091(2) 0.0265(14) 0.0131(15) 0.0055(14) -0.0051(13)
C15 0.085(2) 0.079(2) 0.0324(15) 0.0178(18) 0.0202(16) 0.0141(14)
C16 0.0776(19) 0.0562(16) 0.0387(14) 0.0174(14) 0.0330(15) 0.0119(12)
C17 0.110(3) 0.0605(19) 0.056(2) 0.0062(18) 0.048(2) 0.0265(15)
C18 0.112(3) 0.0601(19) 0.069(2) -0.0128(18) 0.056(2) 0.0185(16)
C19 0.0712(19) 0.0452(15) 0.0536(17) -0.0087(12) 0.0378(16) 0.0068(11)
C20 0.0473(13) 0.0392(12) 0.0311(12) 0.0119(9) 0.0227(11) 0.0060(9)
C21 0.0332(12) 0.0501(13) 0.0249(11) 0.0109(9) 0.0140(10) -0.0035(9)

loop_
_atom_type_symbol
_atom_type_description
_atom_type_scat_dispersion_real
_atom_type_scat_dispersion_imag
_atom_type_scat_source
C C 0.0033 0.0016 'International Tables Vol C Tables 4.2.6.8 and 6.1.1.4'
H H 0.0000 0.0000 'International Tables Vol C Tables 4.2.6.8 and 6.1.1.4'
N N 0.0061 0.0033 'International Tables Vol C Tables 4.2.6.8 and 6.1.1.4'
Ni Ni 0.3393 1.1124 'International Tables Vol C Tables 4.2.6.8 and 6.1.1.4'
O O 0.0106 0.0060 'International Tables Vol C Tables 4.2.6.8 and 6.1.1.4'

loop_
_geom_angle_atom_site_label_1
_geom_angle_atom_site_label_2
_geom_angle_atom_site_label_3
_geom_angle_site_symmetry_1
_geom_angle_site_symmetry_3
_geom_angle
_geom_angle_publ_flag
O3 Ni1 N5 4_566 . 174.88(7) ?
O3 Ni1 N3 4_566 . 94.83(7) ?
N5 Ni1 N3 . . 80.31(8) ?
O3 Ni1 N1 4_566 . 91.71(6) ?
N5 Ni1 N1 . . 90.62(8) ?
N3 Ni1 N1 . . 98.62(7) ?
O3 Ni1 O1W 4_566 . 92.03(6) ?
N5 Ni1 O1W . . 92.56(7) ?
N3 Ni1 O1W . . 169.42(6) ?
N1 Ni1 O1W . . 89.19(6) ?
O3 Ni1 O2W 4_566 . 85.71(6) ?
N5 Ni1 O2W . . 92.07(7) ?
N3 Ni1 O2W . . 83.24(7) ?
N1 Ni1 O2W . . 176.95(6) ?
O1W Ni1 O2W . . 89.27(6) ?
Ni1 O1W H1W . . 109.5 ?
Ni1 O1W H2W . . 98.3 ?
H1W O1W H2W . . 109.2 ?
Ni1 O2W H3W . . 107.8 ?
Ni1 O2W H4W . . 102.0 ?
H3W O2W H4W . . 110.4 ?
C9 O3 Ni1 . 4_565 126.97(12) ?
C7 N1 C5 . . 104.75(16) ?
C7 N1 Ni1 . . 122.19(14) ?
C5 N1 Ni1 . . 133.06(13) ?
C7 N2 C4 . . 107.40(17) ?
C7 N2 H2 . . 126.3 ?
C4 N2 H2 . . 126.3 ?
C10 N3 C21 . . 118.60(19) ?
C10 N3 Ni1 . . 129.35(15) ?
C21 N3 Ni1 . . 112.04(15) ?
C19 N5 C20 . . 118.7(2) ?
C19 N5 Ni1 . . 128.25(18) ?
C20 N5 Ni1 . . 112.85(15) ?
C6 C1 C2 . . 121.47(17) ?
C6 C1 C8 . . 116.26(16) ?
C2 C1 C8 . . 122.22(17) ?
C3 C2 C1 . . 120.47(18) ?
C3 C2 C9 . . 118.32(17) ?
C1 C2 C9 . . 121.09(16) ?
C4 C3 C2 . . 117.13(18) ?
C4 C3 H3 . . 121.4 ?
C2 C3 H3 . . 121.4 ?
N2 C4 C3 . . 131.06(18) ?
N2 C4 C5 . . 105.66(17) ?
C3 C4 C5 . . 123.27(18) ?
N1 C5 C6 . . 131.99(17) ?
N1 C5 C4 . . 108.82(16) ?
C6 C5 C4 . . 119.16(18) ?
C1 C6 C5 . . 118.45(17) ?
C1 C6 H6 . . 120.8 ?
C5 C6 H6 . . 120.8 ?
N1 C7 N2 . . 113.37(18) ?
N1 C7 H7 . . 123.3 ?
N2 C7 H7 . . 123.3 ?
O2 C8 O1 . . 124.26(18) ?
O2 C8 C1 . . 118.08(18) ?
O1 C8 C1 . . 117.48(17) ?
O4 C9 O3 . . 125.86(19) ?
O4 C9 C2 . . 118.28(17) ?
O3 C9 C2 . . 115.85(16) ?
N3 C10 C11 . . 122.1(2) ?
N3 C10 H10 . . 119.0 ?
C11 C10 H10 . . 119.0 ?
C12 C11 C10 . . 119.2(3) ?
C12 C11 H11 . . 120.4 ?
C10 C11 H11 . . 120.4 ?
C11 C12 C13 . . 120.7(2) ?
C11 C12 H12 . . 119.6 ?
C13 C12 H12 . . 119.6 ?
C12 C13 C21 . . 116.6(2) ?
C12 C13 C14 . . 124.8(3) ?
C21 C13 C14 . . 118.6(3) ?
C15 C14 C13 . . 121.1(3) ?
C15 C14 H14 . . 119.5 ?
C13 C14 H14 . . 119.5 ?
C14 C15 C16 . . 121.8(3) ?
C14 C15 H15 . . 119.1 ?
C16 C15 H15 . . 119.1 ?
C17 C16 C15 . . 125.1(3) ?
C17 C16 C20 . . 116.3(3) ?
C15 C16 C20 . . 118.6(3) ?
C18 C17 C16 . . 121.1(3) ?
C18 C17 H17 . . 119.5 ?
C16 C17 H17 . . 119.5 ?
C17 C18 C19 . . 119.2(3) ?
C17 C18 H18 . . 120.4 ?
C19 C18 H18 . . 120.4 ?
N5 C19 C18 . . 122.2(3) ?
N5 C19 H19 . . 118.9 ?
C18 C19 H19 . . 118.9 ?
N5 C20 C16 . . 122.5(2) ?
N5 C20 C21 . . 117.47(19) ?
C16 C20 C21 . . 120.0(2) ?
N3 C21 C13 . . 122.9(2) ?
N3 C21 C20 . . 117.3(2) ?
C13 C21 C20 . . 119.8(2) ?

loop_
_geom_bond_atom_site_label_1
_geom_bond_atom_site_label_2
_geom_bond_site_symmetry_2
_geom_bond_distance
_geom_bond_publ_flag
Ni1 O3 4_566 2.0241(14) ?
Ni1 N5 . 2.0715(19) ?
Ni1 N3 . 2.0828(18) ?
Ni1 N1 . 2.0994(16) ?
Ni1 O1W . 2.1098(15) ?
Ni1 O2W . 2.1507(15) ?
O1 C8 . 1.274(2) ?
O1W H1W . 0.8402 ?
O1W H2W . 0.8401 ?
O2 C8 . 1.233(2) ?
O2W H3W . 0.8400 ?
O2W H4W . 0.8400 ?
O3 C9 . 1.265(2) ?
O3 Ni1 4_565 2.0241(14) ?
O4 C9 . 1.244(2) ?
N1 C7 . 1.323(3) ?
N1 C5 . 1.396(3) ?
N2 C7 . 1.335(3) ?
N2 C4 . 1.376(3) ?
N2 H2 . 0.8600 ?
N3 C10 . 1.319(3) ?
N3 C21 . 1.364(3) ?
N5 C19 . 1.334(3) ?
N5 C20 . 1.350(3) ?
C1 C6 . 1.381(3) ?
C1 C2 . 1.417(3) ?
C1 C8 . 1.510(3) ?
C2 C3 . 1.384(3) ?
C2 C9 . 1.502(3) ?
C3 C4 . 1.386(3) ?
C3 H3 . 0.9300 ?
C4 C5 . 1.399(3) ?
C5 C6 . 1.395(3) ?
C6 H6 . 0.9300 ?
C7 H7 . 0.9300 ?
C10 C11 . 1.404(3) ?
C10 H10 . 0.9300 ?
C11 C12 . 1.362(4) ?
C11 H11 . 0.9300 ?
C12 C13 . 1.392(4) ?
C12 H12 . 0.9300 ?
C13 C21 . 1.404(3) ?
C13 C14 . 1.441(4) ?
C14 C15 . 1.345(5) ?
C14 H14 . 0.9300 ?
C15 C16 . 1.418(4) ?
C15 H15 . 0.9300 ?
C16 C17 . 1.400(5) ?
C16 C20 . 1.413(3) ?
C17 C18 . 1.346(5) ?
C17 H17 . 0.9300 ?
C18 C19 . 1.393(4) ?
C18 H18 . 0.9300 ?
C19 H19 . 0.9300 ?
C20 C21 . 1.431(3) ?

loop_
_geom_hbond_atom_site_label_D
_geom_hbond_atom_site_label_H
_geom_hbond_atom_site_label_A
_geom_hbond_site_symmetry_A
_geom_hbond_distance_DH
_geom_hbond_distance_HA
_geom_hbond_distance_DA
_geom_hbond_angle_DHA
O1W H1W O1 2_656 0.84 1.90 2.710(2) 162.8
O1W H2W O4 4_566 0.84 1.76 2.584(2) 164.6
O2W H3W O1 2_656 0.84 1.87 2.703(2) 168.9
O2W H4W O1 4_566 0.84 2.11 2.932(2) 165.0
N2 H2 O2 4_666 0.86 2.00 2.739(2) 143.8
N2 H2 O1 4_666 0.86 2.54 3.355(2) 159.2
C10 H10 O2 4_566 0.93 2.56 3.346(8) 143
